data_1553751
loop_
_publ_author_name
'Hirao, Yasukazu'
'Konishi, Akihito'
'Kubo, Takashi'

_publ_section_title
;
 Anthroxyl-based biradical: toward the construction of highly stable
 multi-spin systems
;
_journal_issue 5
_journal_name_full 'Organic Chemistry Frontiers'
_journal_page_first 828
_journal_paper_doi 10.1039/C7QO00130D
_journal_volume 4
_journal_year 2017
_chemical_formula_sum 'C54 H48 O8'
_chemical_formula_weight 824.92
_chemical_name_common 10,10"-dioxyl-9,9':10',9"-teranthrylene
_space_group_crystal_system triclinic
_space_group_IT_number 2
_space_group_name_Hall '-P 1'
_space_group_name_H-M_alt 'P -1'
_atom_sites_solution_hydrogens geom
_atom_sites_solution_primary direct
_atom_sites_solution_secondary difmap
_audit_creation_method SHELXL-2016/6
_audit_update_record
;
2017-02-20 deposited with the CCDC.
2017-03-16 downloaded from the CCDC.
;
_cell_angle_alpha 92.926(3)
_cell_angle_beta 95.287(4)
_cell_angle_gamma 111.000(3)
_cell_formula_units_Z 1
_cell_length_a 8.9558(13)
_cell_length_b 9.4432(13)
_cell_length_c 13.6247(18)
_cell_measurement_reflns_used 4784
_cell_measurement_temperature 240(2)
_cell_measurement_theta_max 27.47
_cell_measurement_theta_min 3.02
_cell_volume 1066.8(3)
_computing_cell_refinement 'RAPID AUTO'
_computing_data_collection 'RAPID AUTO (Rigaku, ????)'
_computing_data_reduction 'RAPID AUTO'
_computing_molecular_graphics 'Yadokari-XG 2009 (Wakita Nemoto et al., 2009)'
_computing_publication_material 'Yadokari-XG 2009 (Wakita,Nemoto et al., 2009)'
_computing_structure_refinement 'SHELXL-2016/6 (Sheldrick, 2016)'
_computing_structure_solution SIR2004
_diffrn_ambient_temperature 240(2)
_diffrn_detector_area_resol_mean 6.800
_diffrn_measured_fraction_theta_full 0.998
_diffrn_measured_fraction_theta_max 0.992
_diffrn_measurement_device_type 'Rigaku/Varimax Rapid/007HF'
_diffrn_measurement_method \w
_diffrn_radiation_type MoK\a
_diffrn_radiation_wavelength 0.71075
_diffrn_reflns_av_R_equivalents 0.0654
_diffrn_reflns_av_unetI/netI 0.0879
_diffrn_reflns_Laue_measured_fraction_full 0.998
_diffrn_reflns_Laue_measured_fraction_max 0.992
_diffrn_reflns_limit_h_max 11
_diffrn_reflns_limit_h_min -11
_diffrn_reflns_limit_k_max 12
_diffrn_reflns_limit_k_min -12
_diffrn_reflns_limit_l_max 17
_diffrn_reflns_limit_l_min -17
_diffrn_reflns_number 10597
_diffrn_reflns_point_group_measured_fraction_full 0.998
_diffrn_reflns_point_group_measured_fraction_max 0.992
_diffrn_reflns_theta_full 25.242
_diffrn_reflns_theta_max 27.477
_diffrn_reflns_theta_min 3.015
_diffrn_source 'micro-focus rotating anode'
_exptl_absorpt_coefficient_mu 0.085
_exptl_absorpt_correction_T_max 1.0000
_exptl_absorpt_correction_T_min 0.4170
_exptl_absorpt_correction_type multi-scan
_exptl_absorpt_process_details
;
Empirical Absorption Correction   March 2001 T. Higashi
    Rigaku Corporation, Tokyo, Japan
;
_exptl_crystal_colour brown
_exptl_crystal_density_diffrn 1.284
_exptl_crystal_density_method 'not measured'
_exptl_crystal_description prism
_exptl_crystal_F_000 436
_exptl_crystal_size_max 0.200
_exptl_crystal_size_mid 0.100
_exptl_crystal_size_min 0.100
_refine_diff_density_max 0.204
_refine_diff_density_min -0.283
_refine_diff_density_rms 0.052
_refine_ls_extinction_method none
_refine_ls_goodness_of_fit_ref 0.968
_refine_ls_hydrogen_treatment constr
_refine_ls_matrix_type full
_refine_ls_number_parameters 318
_refine_ls_number_reflns 4852
_refine_ls_number_restraints 0
_refine_ls_restrained_S_all 0.968
_refine_ls_R_factor_all 0.1807
_refine_ls_R_factor_gt 0.0760
_refine_ls_shift/su_max 0.000
_refine_ls_shift/su_mean 0.000
_refine_ls_structure_factor_coef Fsqd
_refine_ls_weighting_details 'w=1/[\s^2^(Fo^2^)+(0.1362P)^2^] where P=(Fo^2^+2Fc^2^)/3'
_refine_ls_weighting_scheme calc
_refine_ls_wR_factor_gt 0.1962
_refine_ls_wR_factor_ref 0.2698
_reflns_Friedel_coverage 0.000
_reflns_number_gt 1935
_reflns_number_total 4852
_reflns_threshold_expression 'I > 2\s(I)'
_cod_data_source_file c7qo00130d2.cif
_cod_data_source_block An2-An
_cod_database_code 1553751
_shelx_shelxl_version_number 2016/6
_shelx_space_group_comment
;
The symmetry employed for this shelxl refinement is uniquely defined
by the following loop, which should always be used as a source of
symmetry information in preference to the above space-group names.
They are only intended as comments.
;
_shelx_estimated_absorpt_t_min 0.983
_shelx_estimated_absorpt_t_max 0.992

loop_
_space_group_symop_operation_xyz
'x, y, z'
'-x, -y, -z'

loop_
_atom_site_label
_atom_site_type_symbol
_atom_site_fract_x
_atom_site_fract_y
_atom_site_fract_z
_atom_site_U_iso_or_equiv
_atom_site_adp_type
_atom_site_occupancy
_atom_site_site_symmetry_order
_atom_site_calc_flag
_atom_site_refinement_flags_posn
_atom_site_refinement_flags_adp
_atom_site_refinement_flags_occupancy
_atom_site_disorder_assembly
_atom_site_disorder_group
O1 O 0.9392(4) 0.2990(3) 0.38699(19) 0.0971(10) Uani 1 1 d . . . . .
C1 C 0.8554(4) 0.3328(4) 0.3205(2) 0.0617(9) Uani 1 1 d . . . . .
C2 C 0.7283(4) 0.2166(4) 0.2556(2) 0.0562(8) Uani 1 1 d . . . . .
C3 C 0.6906(5) 0.0623(4) 0.2690(3) 0.0744(11) Uani 1 1 d . . . . .
H1 H 0.749442 0.034489 0.320214 0.089 Uiso 1 1 calc R U . . .
C4 C 0.5708(6) -0.0484(4) 0.2096(3) 0.0812(12) Uani 1 1 d . . . . .
H2 H 0.548101 -0.151476 0.219536 0.097 Uiso 1 1 calc R U . . .
C5 C 0.4815(5) -0.0084(4) 0.1339(3) 0.0767(11) Uani 1 1 d . . . . .
H3 H 0.397862 -0.084848 0.093332 0.092 Uiso 1 1 calc R U . . .
C6 C 0.5153(4) 0.1422(3) 0.1183(2) 0.0612(9) Uani 1 1 d . . . . .
H4 H 0.454191 0.167350 0.067057 0.073 Uiso 1 1 calc R U . . .
C7 C 0.6399(4) 0.2593(3) 0.1780(2) 0.0485(8) Uani 1 1 d . . . . .
C8 C 0.6758(4) 0.4153(3) 0.1634(2) 0.0458(7) Uani 1 1 d . . . . .
C9 C 0.7964(4) 0.5312(3) 0.2276(2) 0.0478(7) Uani 1 1 d . . . . .
C10 C 0.8336(4) 0.6880(4) 0.2158(2) 0.0587(9) Uani 1 1 d . . . . .
H5 H 0.778337 0.717325 0.163434 0.070 Uiso 1 1 calc R U . . .
C11 C 0.9501(4) 0.7979(4) 0.2803(3) 0.0715(10) Uani 1 1 d . . . . .
H6 H 0.972534 0.901353 0.271695 0.086 Uiso 1 1 calc R U . . .
C12 C 1.0352(5) 0.7579(5) 0.3581(3) 0.0762(11) Uani 1 1 d . . . . .
H7 H 1.113776 0.833660 0.402140 0.091 Uiso 1 1 calc R U . . .
C13 C 1.0030(4) 0.6078(5) 0.3696(2) 0.0687(10) Uani 1 1 d . . . . .
H8 H 1.061973 0.581071 0.421293 0.082 Uiso 1 1 calc R U . . .
C14 C 0.8853(4) 0.4927(4) 0.3069(2) 0.0545(8) Uani 1 1 d . . . . .
C15 C 0.5849(3) 0.4578(3) 0.0789(2) 0.0431(7) Uani 1 1 d . . . . .
C16 C 0.6351(3) 0.4610(3) -0.0156(2) 0.0429(7) Uani 1 1 d . . . . .
C17 C 0.7692(4) 0.4218(3) -0.0364(2) 0.0495(8) Uani 1 1 d . . . . .
H9 H 0.826215 0.392126 0.014861 0.059 Uiso 1 1 calc R U . . .
C18 C 0.8164(4) 0.4263(4) -0.1275(2) 0.0567(8) Uani 1 1 d . . . . .
H10 H 0.905852 0.400461 -0.138631 0.068 Uiso 1 1 calc R U . . .
C19 C 0.2675(4) 0.5304(4) 0.2073(2) 0.0584(9) Uani 1 1 d . . . . .
H11 H 0.233915 0.528034 0.270771 0.070 Uiso 1 1 calc R U . . .
C20 C 0.3958(4) 0.4928(3) 0.1910(2) 0.0518(8) Uani 1 1 d . . . . .
H12 H 0.449698 0.463086 0.243856 0.062 Uiso 1 1 calc R U . . .
C21 C 0.4521(3) 0.4969(3) 0.0957(2) 0.0433(7) Uani 1 1 d . . . . .
O2 O 0.1546(3) 0.0815(3) -0.0241(3) 0.0973(10) Uani 1 1 d . . . . .
C22 C 0.0873(11) 0.1303(11) 0.0576(10) 0.097(3) Uani 0.72(2) 1 d . . P A 1
H13 H 0.114082 0.087520 0.117799 0.116 Uiso 0.72(2) 1 calc R U P A 1
H14 H 0.132630 0.241565 0.069364 0.116 Uiso 0.72(2) 1 calc R U P A 1
C23 C 0.0819(14) -0.0797(12) -0.0345(10) 0.099(4) Uani 0.72(2) 1 d . . P A 1
H15 H 0.127069 -0.120402 -0.086992 0.118 Uiso 0.72(2) 1 calc R U P A 1
H16 H 0.107181 -0.119422 0.027385 0.118 Uiso 0.72(2) 1 calc R U P A 1
C24 C 0.2905(9) 0.2060(8) 0.3730(5) 0.100(3) Uani 0.704(9) 1 d . . P B 2
H17 H 0.223056 0.236326 0.324133 0.120 Uiso 0.704(9) 1 calc R U P B 2
H18 H 0.307816 0.116743 0.344057 0.120 Uiso 0.704(9) 1 calc R U P B 2
C25 C 0.2166(6) 0.1722(6) 0.4587(4) 0.1092(16) Uani 1 1 d . . . . .
H19 H 0.107160 0.150208 0.475845 0.131 Uiso 0.296(9) 1 calc R U P B 1
H20 H 0.210528 0.127277 0.391282 0.131 Uiso 0.296(9) 1 calc R U P B 1
H21 H 0.107903 0.095777 0.441686 0.131 Uiso 0.704(9) 1 calc R U P B 2
H22 H 0.206885 0.264263 0.489192 0.131 Uiso 0.704(9) 1 calc R U P B 2
O3 O 0.3045(5) 0.1169(4) 0.5262(3) 0.1286(13) Uani 1 1 d . . . . .
C26 C 0.4569(10) 0.2414(11) 0.5564(5) 0.119(3) Uani 0.704(9) 1 d . . P B 2
H23 H 0.436895 0.328714 0.586188 0.143 Uiso 0.704(9) 1 calc R U P B 2
H24 H 0.521598 0.209641 0.606257 0.143 Uiso 0.704(9) 1 calc R U P B 2
C27 C 0.5421(7) 0.2845(11) 0.4737(5) 0.167(3) Uani 1 1 d . . . . .
H25 H 0.650055 0.302454 0.455002 0.200 Uiso 0.296(9) 1 calc R U P B 1
H26 H 0.551992 0.336068 0.539602 0.200 Uiso 0.296(9) 1 calc R U P B 1
H27 H 0.562852 0.197591 0.444107 0.200 Uiso 0.704(9) 1 calc R U P B 2
H28 H 0.646007 0.366651 0.494845 0.200 Uiso 0.704(9) 1 calc R U P B 2
O4 O 0.4495(5) 0.3350(5) 0.4023(3) 0.1621(19) Uani 1 1 d . . . . .
C28 C 0.306(2) 0.3330(17) 0.467(2) 0.142(10) Uani 0.296(9) 1 d . . P B 1
H29 H 0.347239 0.373201 0.536284 0.171 Uiso 0.296(9) 1 calc R U P B 1
H30 H 0.242356 0.389439 0.438733 0.171 Uiso 0.296(9) 1 calc R U P B 1
C29 C 0.455(4) 0.133(3) 0.471(3) 0.217(18) Uani 0.296(9) 1 d . . P B 1
H31 H 0.519569 0.081297 0.504489 0.260 Uiso 0.296(9) 1 calc R U P B 1
H32 H 0.421135 0.088612 0.402738 0.260 Uiso 0.296(9) 1 calc R U P B 1
C30 C 0.038(3) 0.1561(18) -0.005(3) 0.094(9) Uani 0.28(2) 1 d . . P A 2
H33 H -0.038637 0.144181 -0.063612 0.112 Uiso 0.28(2) 1 calc R U P A 2
H34 H 0.093635 0.264690 0.016350 0.112 Uiso 0.28(2) 1 calc R U P A 2
C31 C 0.050(6) -0.062(3) -0.084(2) 0.157(18) Uani 0.28(2) 1 d . . P A 2
H35 H 0.113779 -0.112910 -0.116320 0.189 Uiso 0.28(2) 1 calc R U P A 2
H36 H -0.026427 -0.045665 -0.133911 0.189 Uiso 0.28(2) 1 calc R U P A 2

loop_
_atom_site_aniso_label
_atom_site_aniso_U_11
_atom_site_aniso_U_22
_atom_site_aniso_U_33
_atom_site_aniso_U_23
_atom_site_aniso_U_13
_atom_site_aniso_U_12
O1 0.114(2) 0.108(2) 0.0774(18) 0.0172(15) -0.0259(16) 0.0574(19)
C1 0.065(2) 0.080(2) 0.0514(18) 0.0145(17) 0.0049(17) 0.039(2)
C2 0.065(2) 0.0631(19) 0.0497(18) 0.0121(16) 0.0075(16) 0.0338(18)
C3 0.100(3) 0.070(2) 0.068(2) 0.024(2) 0.016(2) 0.045(2)
C4 0.111(3) 0.053(2) 0.085(3) 0.019(2) 0.014(3) 0.034(2)
C5 0.096(3) 0.0493(19) 0.078(3) 0.0053(18) 0.010(2) 0.019(2)
C6 0.076(2) 0.0531(19) 0.0557(19) 0.0071(16) 0.0029(18) 0.0256(18)
C7 0.057(2) 0.0535(17) 0.0417(16) 0.0107(14) 0.0090(14) 0.0266(16)
C8 0.0490(18) 0.0546(17) 0.0406(15) 0.0085(14) 0.0034(13) 0.0270(15)
C9 0.0442(18) 0.0575(18) 0.0451(16) 0.0008(14) 0.0042(14) 0.0237(15)
C10 0.057(2) 0.0582(19) 0.061(2) 0.0016(16) 0.0014(17) 0.0235(17)
C11 0.069(2) 0.058(2) 0.077(2) -0.0082(19) -0.004(2) 0.0163(19)
C12 0.069(3) 0.083(3) 0.068(2) -0.012(2) -0.010(2) 0.024(2)
C13 0.063(2) 0.100(3) 0.0500(19) 0.001(2) -0.0028(17) 0.040(2)
C14 0.054(2) 0.074(2) 0.0416(16) 0.0020(15) -0.0009(14) 0.0326(18)
C15 0.0439(17) 0.0402(14) 0.0437(16) 0.0019(12) -0.0022(13) 0.0157(13)
C16 0.0411(16) 0.0407(15) 0.0464(16) 0.0052(13) 0.0006(13) 0.0154(13)
C17 0.0503(18) 0.0539(17) 0.0495(18) 0.0082(14) 0.0031(14) 0.0257(15)
C18 0.0514(19) 0.070(2) 0.059(2) 0.0081(17) 0.0112(16) 0.0333(17)
C19 0.062(2) 0.071(2) 0.0490(18) 0.0054(16) 0.0119(16) 0.0313(18)
C20 0.054(2) 0.0578(18) 0.0463(17) 0.0088(14) 0.0075(15) 0.0221(16)
C21 0.0468(17) 0.0441(15) 0.0409(16) 0.0050(13) 0.0042(13) 0.0191(14)
O2 0.077(2) 0.080(2) 0.129(3) 0.0158(19) 0.0378(19) 0.0143(17)
C22 0.098(6) 0.074(5) 0.103(7) -0.003(5) 0.028(5) 0.010(4)
C23 0.114(7) 0.085(5) 0.127(9) 0.025(6) 0.066(7) 0.057(5)
C24 0.096(5) 0.110(5) 0.074(4) 0.024(4) 0.001(4) 0.014(4)
C25 0.098(4) 0.110(4) 0.120(4) 0.037(3) 0.007(3) 0.037(3)
O3 0.139(3) 0.133(3) 0.125(3) 0.066(2) 0.019(3) 0.055(3)
C26 0.102(6) 0.164(8) 0.063(4) 0.035(5) -0.010(4) 0.017(6)
C27 0.086(4) 0.285(10) 0.121(5) 0.071(6) 0.015(4) 0.049(6)
O4 0.135(4) 0.193(4) 0.131(3) 0.090(3) 0.010(3) 0.019(3)
C28 0.067(11) 0.067(10) 0.29(3) -0.001(13) 0.059(15) 0.016(8)
C29 0.19(3) 0.15(2) 0.40(5) 0.07(3) 0.15(3) 0.13(2)
C30 0.123(19) 0.058(8) 0.112(18) 0.037(10) 0.054(15) 0.035(10)
C31 0.27(5) 0.069(13) 0.10(2) 0.002(14) 0.11(3) -0.005(19)

loop_
_atom_type_symbol
_atom_type_description
_atom_type_scat_dispersion_real
_atom_type_scat_dispersion_imag
_atom_type_scat_source
C C 0.0033 0.0016 'International Tables Vol C Tables 4.2.6.8 and 6.1.1.4'
H H 0.0000 0.0000 'International Tables Vol C Tables 4.2.6.8 and 6.1.1.4'
O O 0.0106 0.0060 'International Tables Vol C Tables 4.2.6.8 and 6.1.1.4'

loop_
_geom_angle_atom_site_label_1
_geom_angle_atom_site_label_2
_geom_angle_atom_site_label_3
_geom_angle
_geom_angle_site_symmetry_1
_geom_angle_site_symmetry_3
O1 C1 C2 121.5(3) . .
O1 C1 C14 119.8(3) . .
C2 C1 C14 118.7(3) . .
C3 C2 C7 119.5(3) . .
C3 C2 C1 120.6(3) . .
C7 C2 C1 120.0(3) . .
C4 C3 C2 121.5(3) . .
C4 C3 H1 119.3 . .
C2 C3 H1 119.3 . .
C3 C4 C5 119.8(3) . .
C3 C4 H2 120.1 . .
C5 C4 H2 120.1 . .
C6 C5 C4 120.4(4) . .
C6 C5 H3 119.8 . .
C4 C5 H3 119.8 . .
C5 C6 C7 121.1(3) . .
C5 C6 H4 119.5 . .
C7 C6 H4 119.5 . .
C6 C7 C8 121.9(2) . .
C6 C7 C2 117.7(3) . .
C8 C7 C2 120.4(3) . .
C9 C8 C7 120.7(2) . .
C9 C8 C15 119.7(2) . .
C7 C8 C15 119.5(3) . .
C10 C9 C8 122.1(2) . .
C10 C9 C14 117.5(3) . .
C8 C9 C14 120.4(3) . .
C11 C10 C9 120.6(3) . .
C11 C10 H5 119.7 . .
C9 C10 H5 119.7 . .
C10 C11 C12 121.0(3) . .
C10 C11 H6 119.5 . .
C12 C11 H6 119.5 . .
C13 C12 C11 119.2(3) . .
C13 C12 H7 120.4 . .
C11 C12 H7 120.4 . .
C12 C13 C14 121.9(3) . .
C12 C13 H8 119.0 . .
C14 C13 H8 119.0 . .
C13 C14 C9 119.7(3) . .
C13 C14 C1 120.5(3) . .
C9 C14 C1 119.8(3) . .
C21 C15 C16 120.4(2) . .
C21 C15 C8 119.6(3) . .
C16 C15 C8 120.0(2) . .
C15 C16 C17 122.4(2) . .
C15 C16 C21 119.5(2) . 2_665
C17 C16 C21 118.1(3) . 2_665
C18 C17 C16 121.7(3) . .
C18 C17 H9 119.2 . .
C16 C17 H9 119.2 . .
C17 C18 C19 120.9(3) . 2_665
C17 C18 H10 119.5 . .
C19 C18 H10 119.5 2_665 .
C20 C19 C18 119.4(3) . 2_665
C20 C19 H11 120.3 . .
C18 C19 H11 120.3 2_665 .
C19 C20 C21 122.0(3) . .
C19 C20 H12 119.0 . .
C21 C20 H12 119.0 . .
C15 C21 C20 122.0(2) . .
C15 C21 C16 120.1(3) . 2_665
C20 C21 C16 117.9(3) . 2_665
C23 O2 C22 105.2(7) . .
C30 O2 C31 102(2) . .
C23 C22 O2 108.9(10) 2 .
C23 C22 H13 109.9 2 .
O2 C22 H13 109.9 . .
C23 C22 H14 109.9 2 .
O2 C22 H14 109.9 . .
H13 C22 H14 108.3 . .
C22 C23 O2 112.0(8) 2 .
C22 C23 H15 109.2 2 .
O2 C23 H15 109.2 . .
C22 C23 H16 109.2 2 .
O2 C23 H16 109.2 . .
H15 C23 H16 107.9 . .
C25 C24 O4 106.9(5) . .
C25 C24 H17 110.3 . .
O4 C24 H17 110.3 . .
C25 C24 H18 110.3 . .
O4 C24 H18 110.3 . .
H17 C24 H18 108.6 . .
C24 C25 O3 111.3(5) . .
O3 C25 C28 103.8(10) . .
O3 C25 H19 111.0 . .
C28 C25 H19 111.0 . .
O3 C25 H20 111.0 . .
C28 C25 H20 111.0 . .
H19 C25 H20 109.0 . .
C24 C25 H21 109.4 . .
O3 C25 H21 109.4 . .
C24 C25 H22 109.4 . .
O3 C25 H22 109.4 . .
H21 C25 H22 108.0 . .
C25 O3 C26 106.4(4) . .
C25 O3 C29 100.9(13) . .
C27 C26 O3 110.1(6) . .
C27 C26 H23 109.6 . .
O3 C26 H23 109.6 . .
C27 C26 H24 109.6 . .
O3 C26 H24 109.6 . .
H23 C26 H24 108.1 . .
C29 C27 O4 102.9(17) . .
C26 C27 O4 109.6(6) . .
C29 C27 H25 111.2 . .
O4 C27 H25 111.2 . .
C29 C27 H26 111.2 . .
O4 C27 H26 111.2 . .
H25 C27 H26 109.1 . .
C26 C27 H27 109.8 . .
O4 C27 H27 109.8 . .
C26 C27 H28 109.8 . .
O4 C27 H28 109.8 . .
H27 C27 H28 108.2 . .
C27 O4 C24 107.8(5) . .
C27 O4 C28 98.4(9) . .
C25 C28 O4 99.1(11) . .
C25 C28 H29 111.9 . .
O4 C28 H29 111.9 . .
C25 C28 H30 111.9 . .
O4 C28 H30 111.9 . .
H29 C28 H30 109.6 . .
C27 C29 O3 107.1(17) . .
C27 C29 H31 110.3 . .
O3 C29 H31 110.3 . .
C27 C29 H32 110.3 . .
O3 C29 H32 110.3 . .
H31 C29 H32 108.6 . .
O2 C30 C31 102(3) . 2
O2 C30 H33 111.4 . .
C31 C30 H33 111.4 2 .
O2 C30 H34 111.4 . .
C31 C30 H34 111.4 2 .
H33 C30 H34 109.3 . .
O2 C31 C30 98(2) . 2
O2 C31 H35 112.1 . .
C30 C31 H35 112.1 2 .
O2 C31 H36 112.1 . .
C30 C31 H36 112.1 2 .
H35 C31 H36 109.7 . .

loop_
_geom_bond_atom_site_label_1
_geom_bond_atom_site_label_2
_geom_bond_distance
_geom_bond_site_symmetry_2
O1 C1 1.250(3) .
C1 C2 1.450(5) .
C1 C14 1.460(5) .
C2 C3 1.399(5) .
C2 C7 1.423(4) .
C3 C4 1.359(5) .
C3 H1 0.9400 .
C4 C5 1.397(5) .
C4 H2 0.9400 .
C5 C6 1.376(4) .
C5 H3 0.9400 .
C6 C7 1.409(4) .
C6 H4 0.9400 .
C7 C8 1.420(4) .
C8 C9 1.418(4) .
C8 C15 1.502(3) .
C9 C10 1.418(4) .
C9 C14 1.423(4) .
C10 C11 1.378(4) .
C10 H5 0.9400 .
C11 C12 1.395(5) .
C11 H6 0.9400 .
C12 C13 1.362(5) .
C12 H7 0.9400 .
C13 C14 1.393(5) .
C13 H8 0.9400 .
C15 C21 1.400(4) .
C15 C16 1.401(4) .
C16 C17 1.425(4) .
C16 C21 1.439(3) 2_665
C17 C18 1.345(4) .
C17 H9 0.9400 .
C18 C19 1.424(4) 2_665
C18 H10 0.9400 .
C19 C20 1.351(4) .
C19 H11 0.9400 .
C20 C21 1.433(4) .
C20 H12 0.9400 .
O2 C23 1.419(11) .
O2 C22 1.444(8) .
O2 C30 1.48(2) .
O2 C31 1.49(4) .
C22 C23 1.415(15) 2
C22 H13 0.9800 .
C22 H14 0.9800 .
C23 H15 0.9800 .
C23 H16 0.9800 .
C24 C25 1.389(8) .
C24 O4 1.508(7) .
C24 H17 0.9800 .
C24 H18 0.9800 .
C25 O3 1.396(5) .
C25 C28 1.433(15) .
C25 H19 0.9800 .
C25 H20 0.9800 .
C25 H21 0.9800 .
C25 H22 0.9800 .
O3 C26 1.453(8) .
O3 C29 1.56(3) .
C26 C27 1.415(9) .
C26 H23 0.9800 .
C26 H24 0.9800 .
C27 C29 1.36(3) .
C27 O4 1.430(6) .
C27 H25 0.9800 .
C27 H26 0.9800 .
C27 H27 0.9800 .
C27 H28 0.9800 .
O4 C28 1.622(19) .
C28 H29 0.9800 .
C28 H30 0.9800 .
C29 H31 0.9800 .
C29 H32 0.9800 .
C30 C31 1.63(4) 2
C30 H33 0.9800 .
C30 H34 0.9800 .
C31 H35 0.9800 .
C31 H36 0.9800 .

loop_
_geom_torsion_atom_site_label_1
_geom_torsion_atom_site_label_2
_geom_torsion_atom_site_label_3
_geom_torsion_atom_site_label_4
_geom_torsion
_geom_torsion_site_symmetry_1
_geom_torsion_site_symmetry_4
O1 C1 C2 C3 3.1(5) . .
C14 C1 C2 C3 -177.0(3) . .
O1 C1 C2 C7 -177.3(3) . .
C14 C1 C2 C7 2.6(5) . .
C7 C2 C3 C4 -0.2(6) . .
C1 C2 C3 C4 179.3(4) . .
C2 C3 C4 C5 -0.6(6) . .
C3 C4 C5 C6 0.7(6) . .
C4 C5 C6 C7 0.0(6) . .
C5 C6 C7 C8 -179.6(3) . .
C5 C6 C7 C2 -0.8(5) . .
C3 C2 C7 C6 0.9(5) . .
C1 C2 C7 C6 -178.7(3) . .
C3 C2 C7 C8 179.7(3) . .
C1 C2 C7 C8 0.2(5) . .
C6 C7 C8 C9 176.8(3) . .
C2 C7 C8 C9 -2.1(4) . .
C6 C7 C8 C15 -3.2(5) . .
C2 C7 C8 C15 177.9(3) . .
C7 C8 C9 C10 -179.2(3) . .
C15 C8 C9 C10 0.8(4) . .
C7 C8 C9 C14 1.0(4) . .
C15 C8 C9 C14 -179.0(3) . .
C8 C9 C10 C11 179.1(3) . .
C14 C9 C10 C11 -1.1(5) . .
C9 C10 C11 C12 0.6(6) . .
C10 C11 C12 C13 0.6(6) . .
C11 C12 C13 C14 -1.2(6) . .
C12 C13 C14 C9 0.7(5) . .
C12 C13 C14 C1 179.1(3) . .
C10 C9 C14 C13 0.4(5) . .
C8 C9 C14 C13 -179.8(3) . .
C10 C9 C14 C1 -178.0(3) . .
C8 C9 C14 C1 1.8(5) . .
O1 C1 C14 C13 -2.0(5) . .
C2 C1 C14 C13 178.0(3) . .
O1 C1 C14 C9 176.4(3) . .
C2 C1 C14 C9 -3.6(5) . .
C9 C8 C15 C21 -83.3(4) . .
C7 C8 C15 C21 96.7(3) . .
C9 C8 C15 C16 95.4(3) . .
C7 C8 C15 C16 -84.6(4) . .
C21 C15 C16 C17 -179.9(3) . .
C8 C15 C16 C17 1.4(4) . .
C21 C15 C16 C21 -0.7(4) . 2_665
C8 C15 C16 C21 -179.5(2) . 2_665
C15 C16 C17 C18 -179.6(3) . .
C21 C16 C17 C18 1.2(4) 2_665 .
C16 C17 C18 C19 -0.5(5) . 2_665
C18 C19 C20 C21 0.8(5) 2_665 .
C16 C15 C21 C20 179.1(3) . .
C8 C15 C21 C20 -2.2(4) . .
C16 C15 C21 C16 0.7(4) . 2_665
C8 C15 C21 C16 179.5(2) . 2_665
C19 C20 C21 C15 -179.9(3) . .
C19 C20 C21 C16 -1.6(4) . 2_665
C23 O2 C22 C23 -59.7(15) . 2
C22 O2 C23 C22 61.8(17) . 2
O4 C24 C25 O3 -64.8(6) . .
C24 C25 O3 C26 65.3(7) . .
C28 C25 O3 C29 -72.3(17) . .
C25 O3 C26 C27 -61.7(9) . .
O3 C26 C27 O4 60.9(10) . .
C26 C27 O4 C24 -58.7(9) . .
C29 C27 O4 C28 75.4(17) . .
C25 C24 O4 C27 59.8(7) . .
O3 C25 C28 O4 78.4(13) . .
C27 O4 C28 C25 -76.8(13) . .
O4 C27 C29 O3 -74(2) . .
C25 O3 C29 C27 70(3) . .
C31 O2 C30 C31 78(3) . 2
C30 O2 C31 C30 -76(4) . 2
